data_1573344
_journal_coeditor_code YZ2060
_journal_paper_doi 10.1107/S2056989024010788
_chemical_formula_iupac '[Au (C10 H23 P1 S1)2] [Au I2]0.125 (I3)0.875'
_chemical_formula_moiety 'C20 H46 Au P2 S2 +, 0.875(I3 -), 0.125(Au I2 -)'
_chemical_formula_sum 'C20 H46 Au1.125 I2.875 P2 S2'
_chemical_formula_weight 999.05
_chemical_name_systematic
;
Bis(<i>tert</i>-butyldiisopropylphosphine sulfide-\k<i>S</i>)gold(I)
triiodide/diiodidoaurate(I)(0.875/0.125)
;
_space_group_crystal_system monoclinic
_space_group_IT_number 14
_space_group_name_Hall '-P 2yn'
_space_group_name_H-M_alt 'P 1 21/n 1'
_atom_sites_solution_hydrogens geom
_atom_sites_solution_primary direct
_atom_sites_solution_secondary difmap
_audit_creation_method SHELXL-2019/3
_cell_angle_alpha 90
_cell_angle_beta 90.090(2)
_cell_angle_gamma 90
_cell_formula_units_Z 4
_cell_length_a 11.6180(2)
_cell_length_b 11.8894(3)
_cell_length_c 22.5768(5)
_cell_measurement_reflns_used 25881
_cell_measurement_temperature 100(2)
_cell_measurement_theta_max 29.3330
_cell_measurement_theta_min 2.4430
_cell_volume 3118.55(12)
_computing_cell_refinement
;
CrysAlisPro, Version 1.171.36.28 (Rigaku OD, 2015)
;
_computing_data_collection
;
CrysAlisPro, Version 1.171.36.28 (Rigaku OD, 2015)
;
_computing_data_reduction
;
CrysAlisPro, Version 1.171.36.28 (Rigaku OD, 2015)
;
_computing_molecular_graphics
;
Bruker XP, Version 5.1 (Bruker, 1998)
;
_computing_publication_material
;
<i>SHELXL2019/3</i> (Sheldrick, 2015)
;
_computing_structure_refinement
;
<i>SHELXL2019/3</i> (Sheldrick, 2015)
;
_computing_structure_solution
;
SHELXS-97 (Sheldrick, 2008)
;
_diffrn_ambient_temperature 100(2)
_diffrn_detector_area_resol_mean 16.1419
_diffrn_measured_fraction_theta_full 0.999
_diffrn_measured_fraction_theta_max 0.999
_diffrn_measurement_device_type 'Oxford Diffraction Xcalibur, Eos'
_diffrn_measurement_method '\w scan'
_diffrn_radiation_monochromator graphite
_diffrn_radiation_source 'fine-focus sealed tube'
_diffrn_radiation_type MoK\a
_diffrn_radiation_wavelength 0.71073
_diffrn_reflns_av_R_equivalents 0.0717
_diffrn_reflns_av_unetI/netI 0.0265
_diffrn_reflns_limit_h_max 15
_diffrn_reflns_limit_h_min -15
_diffrn_reflns_limit_k_max 15
_diffrn_reflns_limit_k_min -15
_diffrn_reflns_limit_l_max 30
_diffrn_reflns_limit_l_min -30
_diffrn_reflns_number 142434
_diffrn_reflns_theta_full 28.000
_diffrn_reflns_theta_max 28.281
_diffrn_reflns_theta_min 2.451
_exptl_absorpt_coefficient_mu 8.392
_exptl_absorpt_correction_T_max 1.00000
_exptl_absorpt_correction_T_min 0.56497
_exptl_absorpt_correction_type multi-scan
_exptl_absorpt_process_details
;
(CrysAlisPro; Rigaku OD, 2015)
;
_exptl_crystal_colour orange
_exptl_crystal_density_diffrn 2.128
_exptl_crystal_density_method 'not measured'
_exptl_crystal_description plate
_exptl_crystal_F_000 1877
_exptl_crystal_size_max 0.15
_exptl_crystal_size_mid 0.08
_exptl_crystal_size_min 0.05
_refine_diff_density_max 0.650
_refine_diff_density_min -0.792
_refine_ls_extinction_method none
_refine_ls_goodness_of_fit_ref 1.080
_refine_ls_hydrogen_treatment constr
_refine_ls_matrix_type full
_refine_ls_number_parameters 281
_refine_ls_number_reflns 7725
_refine_ls_number_restraints 7
_refine_ls_restrained_S_all 1.081
_refine_ls_R_factor_all 0.0257
_refine_ls_R_factor_gt 0.0219
_refine_ls_shift/su_max 0.002
_refine_ls_shift/su_mean 0.000
_refine_ls_structure_factor_coef Fsqd
_refine_ls_weighting_details 'w=1/[\s^2^(Fo^2^)+(0.0120P)^2^+2.6204P] where P=(Fo^2^+2Fc^2^)/3'
_refine_ls_weighting_scheme calc
_refine_ls_wR_factor_gt 0.0398
_refine_ls_wR_factor_ref 0.0411
_reflns_number_gt 7218
_reflns_number_total 7725
_reflns_threshold_expression 'I > 2\s(I)'
_cod_data_source_file yz2060.cif
_cod_data_source_block 3
_cod_original_cell_volume 3118.54(12)
_cod_original_sg_symbol_H-M 'P 21/n'
_cod_database_code 1573344
_shelx_space_group_comment
;
The symmetry employed for this shelxl refinement is uniquely defined
by the following loop, which should always be used as a source of
symmetry information in preference to the above space-group names.
They are only intended as comments.
;
_shelx_estimated_absorpt_t_min 0.366
_shelx_estimated_absorpt_t_max 0.679

loop_
_space_group_symop_operation_xyz
'x, y, z'
'-x+1/2, y+1/2, -z+1/2'
'-x, -y, -z'
'x-1/2, -y-1/2, z-1/2'

loop_
_atom_site_type_symbol
_atom_site_label
_atom_site_fract_x
_atom_site_fract_y
_atom_site_fract_z
_atom_site_U_iso_or_equiv
_atom_site_adp_type
_atom_site_calc_flag
_atom_site_occupancy
_atom_site_disorder_assembly
_atom_site_disorder_group
Au Au1 0.50279(2) 0.31391(2) 0.72024(2) 0.01620(4) Uani d 1 . .
S S1 0.69445(8) 0.29078(8) 0.69963(4) 0.01842(19) Uani d 1 . .
S S2 0.30896(8) 0.33250(8) 0.73637(4) 0.01784(19) Uani d 1 . .
P P1 0.70782(7) 0.37066(7) 0.62071(4) 0.01298(18) Uani d 1 . .
P P2 0.29453(7) 0.36368(7) 0.82448(4) 0.01231(18) Uani d 1 . .
C C1 0.8580(3) 0.3484(3) 0.59402(18) 0.0183(8) Uani d 1 . .
C C2 0.5977(3) 0.3180(3) 0.56939(16) 0.0157(7) Uani d 1 . .
H H2 0.523070 0.344337 0.586492 0.019 Uiso calc 1 . .
C C3 0.6831(3) 0.5237(3) 0.62619(17) 0.0184(8) Uani d 1 . .
H H3 0.708886 0.557766 0.587947 0.022 Uiso calc 1 . .
C C4 0.1440(3) 0.4127(3) 0.83670(17) 0.0173(8) Uani d 1 . .
C C5 0.4047(3) 0.4637(3) 0.84895(17) 0.0186(8) Uani d 1 . .
H H5 0.479207 0.422739 0.843695 0.022 Uiso calc 1 . .
C C6 0.3210(3) 0.2363(3) 0.86908(18) 0.0182(8) Uani d 1 . .
H H6 0.301326 0.255156 0.911036 0.022 Uiso calc 1 . .
C C11 0.8678(3) 0.2328(3) 0.56431(19) 0.0242(9) Uani d 1 . .
H H11A 0.821607 0.232035 0.527957 0.036 Uiso calc 1 . .
H H11B 0.839527 0.174663 0.591428 0.036 Uiso calc 1 . .
H H11C 0.948514 0.217722 0.554571 0.036 Uiso calc 1 . .
C C12 0.8917(3) 0.4385(3) 0.54867(18) 0.0223(8) Uani d 1 . .
H H12A 0.968954 0.422496 0.533443 0.033 Uiso calc 1 . .
H H12B 0.891374 0.512570 0.567741 0.033 Uiso calc 1 . .
H H12C 0.836422 0.438113 0.515857 0.033 Uiso calc 1 . .
C C13 0.9421(3) 0.3517(3) 0.64673(19) 0.0249(9) Uani d 1 . .
H H13A 1.020633 0.338881 0.632532 0.037 Uiso calc 1 . .
H H13B 0.921362 0.292996 0.675242 0.037 Uiso calc 1 . .
H H13C 0.937713 0.425483 0.665989 0.037 Uiso calc 1 . .
C C21 0.5861(3) 0.1897(3) 0.56617(19) 0.0223(8) Uani d 1 . .
H H21A 0.511241 0.170083 0.548966 0.033 Uiso calc 1 . .
H H21B 0.591926 0.157960 0.606126 0.033 Uiso calc 1 . .
H H21C 0.647696 0.158990 0.541359 0.033 Uiso calc 1 . .
C C22 0.6022(3) 0.3709(3) 0.50792(17) 0.0221(8) Uani d 1 . .
H H22A 0.667878 0.340186 0.486028 0.033 Uiso calc 1 . .
H H22B 0.610884 0.452583 0.511689 0.033 Uiso calc 1 . .
H H22C 0.530858 0.353938 0.486524 0.033 Uiso calc 1 . .
C C31 0.7548(3) 0.5775(3) 0.67531(18) 0.0274(9) Uani d 1 . .
H H31A 0.735080 0.657390 0.678571 0.041 Uiso calc 1 . .
H H31B 0.836729 0.569824 0.665931 0.041 Uiso calc 1 . .
H H31C 0.738543 0.539753 0.712978 0.041 Uiso calc 1 . .
C C32 0.5570(3) 0.5551(3) 0.63429(18) 0.0217(8) Uani d 1 . .
H H32A 0.529676 0.526496 0.672473 0.033 Uiso calc 1 . .
H H32B 0.511241 0.521909 0.602253 0.033 Uiso calc 1 . .
H H32C 0.548912 0.637148 0.633361 0.033 Uiso calc 1 . .
C C41 0.1075(3) 0.3948(3) 0.90104(18) 0.0231(9) Uani d 1 . .
H H41A 0.161397 0.433791 0.927401 0.035 Uiso calc 1 . .
H H41B 0.107879 0.314167 0.910108 0.035 Uiso calc 1 . .
H H41C 0.029807 0.424898 0.906870 0.035 Uiso calc 1 . .
C C42 0.1359(3) 0.5382(3) 0.8217(2) 0.0286(10) Uani d 1 . .
H H42A 0.054917 0.561236 0.821054 0.043 Uiso calc 1 . .
H H42B 0.170308 0.551780 0.782758 0.043 Uiso calc 1 . .
H H42C 0.177352 0.581892 0.851756 0.043 Uiso calc 1 . .
C C43 0.0618(3) 0.3484(4) 0.79507(19) 0.0276(9) Uani d 1 . .
H H43A 0.069143 0.267450 0.802188 0.041 Uiso calc 1 . .
H H43B 0.081701 0.365046 0.753812 0.041 Uiso calc 1 . .
H H43C -0.017612 0.371995 0.802714 0.041 Uiso calc 1 . .
C C51 0.4171(3) 0.5701(3) 0.81099(19) 0.0257(9) Uani d 1 . .
H H51A 0.359587 0.625680 0.823251 0.039 Uiso calc 1 . .
H H51B 0.405273 0.551027 0.769194 0.039 Uiso calc 1 . .
H H51C 0.494411 0.601595 0.816290 0.039 Uiso calc 1 . .
C C52 0.4001(4) 0.4915(4) 0.91501(19) 0.0302(10) Uani d 1 . .
H H52A 0.472108 0.527942 0.926986 0.045 Uiso calc 1 . .
H H52B 0.389726 0.422049 0.937759 0.045 Uiso calc 1 . .
H H52C 0.335405 0.542384 0.922639 0.045 Uiso calc 1 . .
C C61 0.2431(3) 0.1387(3) 0.85035(18) 0.0229(8) Uani d 1 . .
H H61A 0.253593 0.123628 0.808022 0.034 Uiso calc 1 . .
H H61B 0.162590 0.158479 0.857895 0.034 Uiso calc 1 . .
H H61C 0.263343 0.071334 0.873153 0.034 Uiso calc 1 . .
C C62 0.4462(3) 0.1986(3) 0.8684(2) 0.0315(10) Uani d 1 . .
H H62A 0.453948 0.128166 0.890557 0.047 Uiso calc 1 . .
H H62B 0.494377 0.256635 0.886769 0.047 Uiso calc 1 . .
H H62C 0.470913 0.186804 0.827367 0.047 Uiso calc 1 . .
I I1 0.23728(2) 0.06220(3) 0.35268(2) 0.02167(11) Uani d 0.8748(15) A 1
I I2 0.25192(5) 0.19148(6) 0.46007(3) 0.01730(9) Uani d 0.8748(15) A 1
I I3 0.26412(15) 0.32860(13) 0.56798(7) 0.0260(4) Uani d 0.8748(15) A 1
I I1' 0.2398(2) 0.0894(2) 0.37747(17) 0.0243(7) Uiso d 0.1252(15) A 2
Au Au2' 0.2515(3) 0.2104(2) 0.47095(13) 0.0190(6) Uiso d 0.1252(15) A 2
I I3' 0.2642(8) 0.3284(6) 0.5696(4) 0.0051(17) Uiso d 0.1252(15) A 2

loop_
_atom_site_aniso_label
_atom_site_aniso_U_11
_atom_site_aniso_U_22
_atom_site_aniso_U_33
_atom_site_aniso_U_12
_atom_site_aniso_U_13
_atom_site_aniso_U_23
Au1 0.01582(6) 0.01614(6) 0.01666(7) -0.00100(5) 0.00516(6) -0.00075(5)
S1 0.0160(4) 0.0230(5) 0.0162(5) 0.0022(3) 0.0027(4) 0.0053(4)
S2 0.0158(4) 0.0231(5) 0.0147(5) -0.0014(3) 0.0022(3) -0.0016(4)
P1 0.0108(4) 0.0132(4) 0.0150(5) 0.0011(3) 0.0009(3) 0.0014(3)
P2 0.0117(4) 0.0112(4) 0.0140(5) -0.0004(3) 0.0011(3) 0.0010(3)
C1 0.0133(16) 0.0181(18) 0.023(2) 0.0007(14) 0.0072(15) 0.0050(15)
C2 0.0131(16) 0.0184(18) 0.0155(19) 0.0008(13) -0.0006(14) -0.0015(15)
C3 0.0197(18) 0.0144(17) 0.021(2) 0.0025(14) 0.0019(15) 0.0002(15)
C4 0.0134(17) 0.0187(18) 0.020(2) 0.0044(13) 0.0033(14) 0.0037(15)
C5 0.0164(17) 0.0152(17) 0.024(2) -0.0033(14) 0.0005(15) -0.0031(15)
C6 0.0172(17) 0.0167(18) 0.021(2) 0.0014(14) -0.0006(15) 0.0047(15)
C11 0.0215(19) 0.022(2) 0.029(2) 0.0075(15) 0.0080(17) 0.0015(17)
C12 0.0166(18) 0.024(2) 0.026(2) -0.0021(15) 0.0065(16) 0.0071(17)
C13 0.0100(17) 0.036(2) 0.029(2) 0.0033(15) 0.0007(16) 0.0076(18)
C21 0.0220(19) 0.0195(19) 0.025(2) -0.0034(15) -0.0042(16) -0.0013(16)
C22 0.0208(19) 0.025(2) 0.021(2) 0.0048(15) -0.0015(16) 0.0039(16)
C31 0.030(2) 0.0191(19) 0.033(2) 0.0008(17) -0.0072(19) -0.0061(16)
C32 0.0229(19) 0.0154(18) 0.027(2) 0.0075(15) 0.0035(16) 0.0016(16)
C41 0.0203(19) 0.027(2) 0.022(2) 0.0048(16) 0.0061(16) 0.0044(17)
C42 0.028(2) 0.024(2) 0.034(3) 0.0096(17) 0.0079(19) 0.0078(18)
C43 0.0157(18) 0.040(2) 0.027(2) 0.0017(17) -0.0030(16) 0.0026(19)
C51 0.024(2) 0.0173(19) 0.036(3) -0.0071(15) 0.0073(18) -0.0012(17)
C52 0.037(2) 0.028(2) 0.025(2) -0.0099(18) 0.0016(19) -0.0089(18)
C61 0.0241(19) 0.0152(17) 0.030(2) -0.0045(15) 0.0015(18) 0.0031(15)
C62 0.022(2) 0.026(2) 0.046(3) 0.0082(16) -0.0012(19) 0.014(2)
I1 0.01827(14) 0.02527(17) 0.0215(2) -0.00122(12) -0.00043(13) 0.00139(16)
I2 0.01559(17) 0.0190(2) 0.0173(2) -0.00070(16) -0.00028(17) 0.00326(19)
I3 0.0210(4) 0.0270(4) 0.0300(5) 0.00035(12) 0.00129(14) -0.00101(14)

loop_
_atom_type_symbol
_atom_type_description
_atom_type_scat_dispersion_real
_atom_type_scat_dispersion_imag
_atom_type_scat_source
C C 0.0033 0.0016 'International Tables Vol C Tables 4.2.6.8 and 6.1.1.4'
H H 0.0000 0.0000 'International Tables Vol C Tables 4.2.6.8 and 6.1.1.4'
P P 0.1023 0.0942 'International Tables Vol C Tables 4.2.6.8 and 6.1.1.4'
S S 0.1246 0.1234 'International Tables Vol C Tables 4.2.6.8 and 6.1.1.4'
I I -0.4742 1.8119 'International Tables Vol C Tables 4.2.6.8 and 6.1.1.4'
Au Au -2.0133 8.8022 'International Tables Vol C Tables 4.2.6.8 and 6.1.1.4'

loop_
_geom_angle_atom_site_label_1
_geom_angle_atom_site_label_2
_geom_angle_atom_site_label_3
_geom_angle_site_symmetry_1
_geom_angle_site_symmetry_3
_geom_angle
_geom_angle_publ_flag
S1 Au1 S2 . . 177.07(4) y
P1 S1 Au1 . . 101.43(4) y
P2 S2 Au1 . . 104.82(5) y
C2 P1 C3 . . 105.67(17) ?
C2 P1 C1 . . 113.52(17) ?
C3 P1 C1 . . 107.89(16) ?
C2 P1 S1 . . 109.95(12) ?
C3 P1 S1 . . 113.02(13) ?
C1 P1 S1 . . 106.89(13) ?
C5 P2 C6 . . 104.62(17) ?
C5 P2 C4 . . 114.09(16) ?
C6 P2 C4 . . 109.35(16) ?
C5 P2 S2 . . 110.80(13) ?
C6 P2 S2 . . 111.79(13) ?
C4 P2 S2 . . 106.31(13) ?
C12 C1 C11 . . 108.4(3) ?
C12 C1 C13 . . 109.6(3) ?
C11 C1 C13 . . 108.3(3) ?
C12 C1 P1 . . 110.9(2) ?
C11 C1 P1 . . 109.8(2) ?
C13 C1 P1 . . 109.8(3) ?
C22 C2 C21 . . 111.7(3) ?
C22 C2 P1 . . 114.1(3) ?
C21 C2 P1 . . 115.5(3) ?
C22 C2 H2 . . 104.7 ?
C21 C2 H2 . . 104.7 ?
P1 C2 H2 . . 104.7 ?
C32 C3 C31 . . 109.5(3) ?
C32 C3 P1 . . 113.5(3) ?
C31 C3 P1 . . 112.1(3) ?
C32 C3 H3 . . 107.1 ?
C31 C3 H3 . . 107.1 ?
P1 C3 H3 . . 107.1 ?
C41 C4 C42 . . 109.2(3) ?
C41 C4 C43 . . 109.8(3) ?
C42 C4 C43 . . 108.1(3) ?
C41 C4 P2 . . 111.0(3) ?
C42 C4 P2 . . 109.2(2) ?
C43 C4 P2 . . 109.6(3) ?
C52 C5 C51 . . 111.7(3) ?
C52 C5 P2 . . 114.1(3) ?
C51 C5 P2 . . 115.6(3) ?
C52 C5 H5 . . 104.7 ?
C51 C5 H5 . . 104.7 ?
P2 C5 H5 . . 104.7 ?
C62 C6 C61 . . 109.7(3) ?
C62 C6 P2 . . 113.2(3) ?
C61 C6 P2 . . 112.0(3) ?
C62 C6 H6 . . 107.2 ?
C61 C6 H6 . . 107.2 ?
P2 C6 H6 . . 107.2 ?
C1 C11 H11A . . 109.5 ?
C1 C11 H11B . . 109.5 ?
H11A C11 H11B . . 109.5 ?
C1 C11 H11C . . 109.5 ?
H11A C11 H11C . . 109.5 ?
H11B C11 H11C . . 109.5 ?
C1 C12 H12A . . 109.5 ?
C1 C12 H12B . . 109.5 ?
H12A C12 H12B . . 109.5 ?
C1 C12 H12C . . 109.5 ?
H12A C12 H12C . . 109.5 ?
H12B C12 H12C . . 109.5 ?
C1 C13 H13A . . 109.5 ?
C1 C13 H13B . . 109.5 ?
H13A C13 H13B . . 109.5 ?
C1 C13 H13C . . 109.5 ?
H13A C13 H13C . . 109.5 ?
H13B C13 H13C . . 109.5 ?
C2 C21 H21A . . 109.5 ?
C2 C21 H21B . . 109.5 ?
H21A C21 H21B . . 109.5 ?
C2 C21 H21C . . 109.5 ?
H21A C21 H21C . . 109.5 ?
H21B C21 H21C . . 109.5 ?
C2 C22 H22A . . 109.5 ?
C2 C22 H22B . . 109.5 ?
H22A C22 H22B . . 109.5 ?
C2 C22 H22C . . 109.5 ?
H22A C22 H22C . . 109.5 ?
H22B C22 H22C . . 109.5 ?
C3 C31 H31A . . 109.5 ?
C3 C31 H31B . . 109.5 ?
H31A C31 H31B . . 109.5 ?
C3 C31 H31C . . 109.5 ?
H31A C31 H31C . . 109.5 ?
H31B C31 H31C . . 109.5 ?
C3 C32 H32A . . 109.5 ?
C3 C32 H32B . . 109.5 ?
H32A C32 H32B . . 109.5 ?
C3 C32 H32C . . 109.5 ?
H32A C32 H32C . . 109.5 ?
H32B C32 H32C . . 109.5 ?
C4 C41 H41A . . 109.5 ?
C4 C41 H41B . . 109.5 ?
H41A C41 H41B . . 109.5 ?
C4 C41 H41C . . 109.5 ?
H41A C41 H41C . . 109.5 ?
H41B C41 H41C . . 109.5 ?
C4 C42 H42A . . 109.5 ?
C4 C42 H42B . . 109.5 ?
H42A C42 H42B . . 109.5 ?
C4 C42 H42C . . 109.5 ?
H42A C42 H42C . . 109.5 ?
H42B C42 H42C . . 109.5 ?
C4 C43 H43A . . 109.5 ?
C4 C43 H43B . . 109.5 ?
H43A C43 H43B . . 109.5 ?
C4 C43 H43C . . 109.5 ?
H43A C43 H43C . . 109.5 ?
H43B C43 H43C . . 109.5 ?
C5 C51 H51A . . 109.5 ?
C5 C51 H51B . . 109.5 ?
H51A C51 H51B . . 109.5 ?
C5 C51 H51C . . 109.5 ?
H51A C51 H51C . . 109.5 ?
H51B C51 H51C . . 109.5 ?
C5 C52 H52A . . 109.5 ?
C5 C52 H52B . . 109.5 ?
H52A C52 H52B . . 109.5 ?
C5 C52 H52C . . 109.5 ?
H52A C52 H52C . . 109.5 ?
H52B C52 H52C . . 109.5 ?
C6 C61 H61A . . 109.5 ?
C6 C61 H61B . . 109.5 ?
H61A C61 H61B . . 109.5 ?
C6 C61 H61C . . 109.5 ?
H61A C61 H61C . . 109.5 ?
H61B C61 H61C . . 109.5 ?
C6 C62 H62A . . 109.5 ?
C6 C62 H62B . . 109.5 ?
H62A C62 H62B . . 109.5 ?
C6 C62 H62C . . 109.5 ?
H62A C62 H62C . . 109.5 ?
H62B C62 H62C . . 109.5 ?
I1 I2 I3 . . 178.46(4) y
I1' Au2' I3' . . 177.9(2) ?

loop_
_geom_bond_atom_site_label_1
_geom_bond_atom_site_label_2
_geom_bond_site_symmetry_2
_geom_bond_distance
_geom_bond_publ_flag
Au1 S1 . 2.2920(9) y
Au1 S2 . 2.2924(9) y
S1 P1 . 2.0251(13) y
S2 P2 . 2.0308(13) y
P1 C2 . 1.835(4) ?
P1 C3 . 1.847(4) ?
P1 C1 . 1.866(3) ?
P2 C5 . 1.832(4) ?
P2 C6 . 1.844(4) ?
P2 C4 . 1.865(3) ?
C1 C12 . 1.534(5) ?
C1 C11 . 1.534(5) ?
C1 C13 . 1.539(5) ?
C2 C22 . 1.525(5) ?
C2 C21 . 1.533(5) ?
C2 H2 . 1.0000 ?
C3 C32 . 1.523(5) ?
C3 C31 . 1.526(5) ?
C3 H3 . 1.0000 ?
C4 C41 . 1.529(5) ?
C4 C42 . 1.533(5) ?
C4 C43 . 1.541(5) ?
C5 C52 . 1.529(6) ?
C5 C51 . 1.535(5) ?
C5 H5 . 1.0000 ?
C6 C62 . 1.522(5) ?
C6 C61 . 1.531(5) ?
C6 H6 . 1.0000 ?
C11 H11A . 0.9800 ?
C11 H11B . 0.9800 ?
C11 H11C . 0.9800 ?
C12 H12A . 0.9800 ?
C12 H12B . 0.9800 ?
C12 H12C . 0.9800 ?
C13 H13A . 0.9800 ?
C13 H13B . 0.9800 ?
C13 H13C . 0.9800 ?
C21 H21A . 0.9800 ?
C21 H21B . 0.9800 ?
C21 H21C . 0.9800 ?
C22 H22A . 0.9800 ?
C22 H22B . 0.9800 ?
C22 H22C . 0.9800 ?
C31 H31A . 0.9800 ?
C31 H31B . 0.9800 ?
C31 H31C . 0.9800 ?
C32 H32A . 0.9800 ?
C32 H32B . 0.9800 ?
C32 H32C . 0.9800 ?
C41 H41A . 0.9800 ?
C41 H41B . 0.9800 ?
C41 H41C . 0.9800 ?
C42 H42A . 0.9800 ?
C42 H42B . 0.9800 ?
C42 H42C . 0.9800 ?
C43 H43A . 0.9800 ?
C43 H43B . 0.9800 ?
C43 H43C . 0.9800 ?
C51 H51A . 0.9800 ?
C51 H51B . 0.9800 ?
C51 H51C . 0.9800 ?
C52 H52A . 0.9800 ?
C52 H52B . 0.9800 ?
C52 H52C . 0.9800 ?
C61 H61A . 0.9800 ?
C61 H61B . 0.9800 ?
C61 H61C . 0.9800 ?
C62 H62A . 0.9800 ?
C62 H62B . 0.9800 ?
C62 H62C . 0.9800 ?
I1 I2 . 2.8755(7) y
I2 I3 . 2.9347(17) y
I1' Au2' . 2.557(4) ?
Au2' I3' . 2.636(8) ?

loop_
_geom_hbond_atom_site_label_D
_geom_hbond_atom_site_label_H
_geom_hbond_atom_site_label_A
_geom_hbond_site_symmetry_A
_geom_hbond_distance_DH
_geom_hbond_distance_HA
_geom_hbond_distance_DA
_geom_hbond_angle_DHA
_geom_hbond_publ_flag
C5 H5 I1 4_666 1.00 3.01 3.877(4) 145.6 yes
C11 H11B I1 3_656 0.98 3.21 4.160(4) 163.1 yes
C43 H43C I1 4_566 0.98 3.16 4.130(4) 169.2 yes
C3 H3 I2 3_666 1.00 3.21 3.979(4) 135.3 yes
C2 H2 I3 . 1.00 3.04 3.878(4) 141.8 yes
C13 H13A I3 1_655 0.98 3.19 4.154(4) 169.6 yes
C61 H61C I3 2_546 0.98 3.19 4.123(4) 158.8 yes
C32 H32A Au1 . 0.98 2.77 3.520(4) 134.2 yes
C62 H62C Au1 . 0.98 2.88 3.675(5) 139.2 yes

loop_
_geom_torsion_atom_site_label_1
_geom_torsion_atom_site_label_2
_geom_torsion_atom_site_label_3
_geom_torsion_atom_site_label_4
_geom_torsion_site_symmetry_1
_geom_torsion_site_symmetry_2
_geom_torsion_site_symmetry_3
_geom_torsion_site_symmetry_4
_geom_torsion
_geom_torsion_publ_flag
Au1 S1 P1 C2 . . . . -51.38(13) y
Au1 S1 P1 C3 . . . . 66.44(13) y
Au1 S1 P1 C1 . . . . -175.01(13) y
Au1 S2 P2 C5 . . . . 42.46(13) y
Au1 S2 P2 C6 . . . . -73.81(13) y
Au1 S2 P2 C4 . . . . 166.94(12) y
C2 P1 C1 C12 . . . . 80.1(3) ?
C3 P1 C1 C12 . . . . -36.6(3) ?
S1 P1 C1 C12 . . . . -158.5(2) ?
C2 P1 C1 C11 . . . . -39.6(3) ?
C3 P1 C1 C11 . . . . -156.3(3) ?
S1 P1 C1 C11 . . . . 81.8(3) ?
C2 P1 C1 C13 . . . . -158.6(2) ?
C3 P1 C1 C13 . . . . 84.7(3) ?
S1 P1 C1 C13 . . . . -37.2(3) ?
C3 P1 C2 C22 . . . . 59.2(3) ?
C1 P1 C2 C22 . . . . -58.9(3) ?
S1 P1 C2 C22 . . . . -178.6(2) ?
C3 P1 C2 C21 . . . . -169.3(3) ?
C1 P1 C2 C21 . . . . 72.7(3) ?
S1 P1 C2 C21 . . . . -47.0(3) ?
C2 P1 C3 C32 . . . . 45.5(3) ?
C1 P1 C3 C32 . . . . 167.3(3) ?
S1 P1 C3 C32 . . . . -74.7(3) ?
C2 P1 C3 C31 . . . . 170.3(3) ?
C1 P1 C3 C31 . . . . -67.9(3) ?
S1 P1 C3 C31 . . . . 50.0(3) ?
C5 P2 C4 C41 . . . . -80.0(3) ?
C6 P2 C4 C41 . . . . 36.7(3) ?
S2 P2 C4 C41 . . . . 157.6(2) ?
C5 P2 C4 C42 . . . . 40.4(3) ?
C6 P2 C4 C42 . . . . 157.1(3) ?
S2 P2 C4 C42 . . . . -82.0(3) ?
C5 P2 C4 C43 . . . . 158.6(3) ?
C6 P2 C4 C43 . . . . -84.7(3) ?
S2 P2 C4 C43 . . . . 36.1(3) ?
C6 P2 C5 C52 . . . . -59.2(3) ?
C4 P2 C5 C52 . . . . 60.2(3) ?
S2 P2 C5 C52 . . . . -179.8(2) ?
C6 P2 C5 C51 . . . . 169.2(3) ?
C4 P2 C5 C51 . . . . -71.4(3) ?
S2 P2 C5 C51 . . . . 48.5(3) ?
C5 P2 C6 C62 . . . . -49.9(3) ?
C4 P2 C6 C62 . . . . -172.5(3) ?
S2 P2 C6 C62 . . . . 70.1(3) ?
C5 P2 C6 C61 . . . . -174.6(3) ?
C4 P2 C6 C61 . . . . 62.8(3) ?
S2 P2 C6 C61 . . . . -54.7(3) ?
